data_1503435
loop_
_publ_author_name
'Wu, Yihua'
'Yao, Weijun'
'Pan, Lianjie'
'Zhang, Yiping'
'Ma, Cheng'

_publ_section_title
;
 N-heterocyclic carbene catalyzed transformations of 3-halopropenals to
 the equivalents of beta-acylvinyl anions.
;
_journal_issue 3
_journal_name_full 'Organic letters'
_journal_page_first 640
_journal_page_last 643
_journal_paper_doi 10.1021/ol902961y
_journal_volume 12
_journal_year 2010
_chemical_formula_moiety 'C17 H19 Br N2 O5'
_chemical_formula_sum 'C17 H19 Br N2 O5'
_chemical_formula_weight 411.25
_chemical_name_systematic
;
 ?
;
_space_group_IT_number 2
_symmetry_cell_setting triclinic
_symmetry_space_group_name_Hall '-P 1'
_symmetry_space_group_name_H-M 'P -1'
_atom_sites_solution_hydrogens geom
_atom_sites_solution_primary direct
_atom_sites_solution_secondary difmap
_audit_creation_method SHELXL-97
_cell_angle_alpha 97.369(2)
_cell_angle_beta 101.399(2)
_cell_angle_gamma 107.244(2)
_cell_formula_units_Z 2
_cell_length_a 9.5516(6)
_cell_length_b 9.9896(5)
_cell_length_c 10.7976(7)
_cell_measurement_reflns_used 5511
_cell_measurement_temperature 296(1)
_cell_measurement_theta_max 27.4
_cell_measurement_theta_min 3.2
_cell_volume 945.15(10)
_computing_cell_refinement 'PROCESS-AUTO  (Rigaku,2006)'
_computing_data_collection 'PROCESS-AUTO  (Rigaku,2006)'
_computing_data_reduction 'CrystalStructure (Rigaku,2007)'
_computing_molecular_graphics 'Ortep3 for windows (Farrugia,1997)'
_computing_publication_material 'WinGX (Farrugia, 1999)'
_computing_structure_refinement 'SHELXL-97 (Sheldrick, 2008)'
_computing_structure_solution 'SHELXS-97 (Sheldrick, 2008)'
_diffrn_ambient_temperature 296(1)
_diffrn_detector_area_resol_mean 10.00
_diffrn_measured_fraction_theta_full 0.996
_diffrn_measured_fraction_theta_max 0.996
_diffrn_measurement_device_type 'Rigaku RAXIS-RAPID'
_diffrn_measurement_method \w
_diffrn_radiation_monochromator graphite
_diffrn_radiation_source 'rolling anode'
_diffrn_radiation_type MoK\a
_diffrn_radiation_wavelength 0.71073
_diffrn_reflns_av_R_equivalents 0.0299
_diffrn_reflns_av_sigmaI/netI 0.0417
_diffrn_reflns_limit_h_max 11
_diffrn_reflns_limit_h_min -11
_diffrn_reflns_limit_k_max 11
_diffrn_reflns_limit_k_min -12
_diffrn_reflns_limit_l_max 13
_diffrn_reflns_limit_l_min -12
_diffrn_reflns_number 8291
_diffrn_reflns_theta_full 26.00
_diffrn_reflns_theta_max 26.00
_diffrn_reflns_theta_min 3.17
_exptl_absorpt_coefficient_mu 2.203
_exptl_absorpt_correction_T_max 0.5877
_exptl_absorpt_correction_T_min 0.4178
_exptl_absorpt_correction_type multi-scan
_exptl_absorpt_process_details 'Higashi, T. (1995)'
_exptl_crystal_colour colorless
_exptl_crystal_density_diffrn 1.445
_exptl_crystal_density_method 'not measured'
_exptl_crystal_description chunk
_exptl_crystal_F_000 420
_exptl_crystal_size_max 0.48
_exptl_crystal_size_mid 0.31
_exptl_crystal_size_min 0.27
_refine_diff_density_max 0.418
_refine_diff_density_min -0.549
_refine_diff_density_rms 0.079
_refine_ls_extinction_coef 0.037(2)
_refine_ls_extinction_expression Fc^*^=kFc[1+0.001xFc^2^\l^3^/sin(2\q)]^-1/4^
_refine_ls_extinction_method SHELXL
_refine_ls_goodness_of_fit_ref 1.001
_refine_ls_hydrogen_treatment constr
_refine_ls_matrix_type full
_refine_ls_number_parameters 231
_refine_ls_number_reflns 3714
_refine_ls_number_restraints 54
_refine_ls_restrained_S_all 1.002
_refine_ls_R_factor_all 0.0899
_refine_ls_R_factor_gt 0.0390
_refine_ls_shift/su_max 0.001
_refine_ls_shift/su_mean 0.000
_refine_ls_structure_factor_coef Fsqd
_refine_ls_weighting_details 'calc w=1/[\s^2^(Fo^2^)+(0.0350P)^2^+1.6000P] where P=(Fo^2^+2Fc^2^)/3'
_refine_ls_weighting_scheme calc
_refine_ls_wR_factor_gt 0.0841
_refine_ls_wR_factor_ref 0.1275
_reflns_number_gt 2152
_reflns_number_total 3714
_reflns_threshold_expression >2sigma(I)
_cod_data_source_file ol902961y_si_003.cif
_cod_data_source_block 6d
_cod_database_code 1503435

loop_
_symmetry_equiv_pos_as_xyz
'x, y, z'
'-x, -y, -z'

loop_
_atom_site_label
_atom_site_type_symbol
_atom_site_fract_x
_atom_site_fract_y
_atom_site_fract_z
_atom_site_U_iso_or_equiv
_atom_site_adp_type
_atom_site_occupancy
_atom_site_symmetry_multiplicity
_atom_site_calc_flag
_atom_site_refinement_flags
Br1 Br 0.14431(8) 0.91831(6) 1.21665(5) 0.0882(3) Uani 1 1 d .
O5 O 0.2340(4) 0.2089(3) 0.6270(3) 0.0591(8) Uani 1 1 d .
O3 O 0.3718(3) 0.5948(3) 0.7948(3) 0.0649(8) Uani 1 1 d .
O2 O 0.3464(4) 0.5015(3) 0.5871(3) 0.0676(9) Uani 1 1 d .
O1 O -0.1729(4) 0.2507(3) 0.4417(3) 0.0672(9) Uani 1 1 d .
O4 O 0.0746(4) 0.1403(3) 0.4277(3) 0.0791(10) Uani 1 1 d .
N1 N 0.1532(4) 0.4272(3) 0.6883(3) 0.0507(8) Uani 1 1 d .
N2 N 0.0724(4) 0.3270(4) 0.5724(3) 0.0540(9) Uani 1 1 d .
C4 C 0.0906(4) 0.6045(4) 0.8381(4) 0.0463(9) Uani 1 1 d .
C3 C 0.0502(5) 0.4954(4) 0.7197(4) 0.0458(9) Uani 1 1 d .
C2 C -0.0829(5) 0.4396(4) 0.6335(4) 0.0526(10) Uani 1 1 d .
H2 H -0.1672 0.4672 0.6362 0.063 Uiso 1 1 calc R
C1 C -0.0776(5) 0.3295(4) 0.5346(4) 0.0526(10) Uani 1 1 d .
C10 C 0.2996(5) 0.5117(4) 0.6806(4) 0.0533(10) Uani 1 1 d .
C8 C 0.1784(5) 0.6783(5) 1.0684(4) 0.0596(11) Uani 1 1 d .
H8 H 0.2237 0.6634 1.1475 0.072 Uiso 1 1 calc R
C5 C 0.0483(5) 0.7252(5) 0.8332(4) 0.0583(11) Uani 1 1 d .
H5 H 0.0058 0.7421 0.7540 0.070 Uiso 1 1 calc R
C14 C 0.1251(5) 0.2150(5) 0.5327(4) 0.0583(11) Uani 1 1 d .
C9 C 0.1586(5) 0.5836(4) 0.9568(4) 0.0534(10) Uani 1 1 d .
H9 H 0.1910 0.5048 0.9610 0.064 Uiso 1 1 calc R
C6 C 0.0689(6) 0.8208(5) 0.9454(4) 0.0651(12) Uani 1 1 d .
H6 H 0.0408 0.9021 0.9417 0.078 Uiso 1 1 calc R
C15 C 0.3176(6) 0.1124(5) 0.5952(4) 0.0687(13) Uani 1 1 d U
H15 H 0.2482 0.0272 0.5328 0.082 Uiso 1 1 calc R
C11 C 0.5181(6) 0.7029(6) 0.8043(6) 0.0833(16) Uani 1 1 d U
H11 H 0.5095 0.7436 0.7264 0.100 Uiso 1 1 calc R
C16 C 0.3731(7) 0.0703(6) 0.7180(5) 0.0967(18) Uani 1 1 d U
H16A H 0.4424 0.1534 0.7788 0.116 Uiso 1 1 calc R
H16B H 0.4238 0.0024 0.7019 0.116 Uiso 1 1 calc R
H16C H 0.2889 0.0278 0.7524 0.116 Uiso 1 1 calc R
C7 C 0.1312(5) 0.7948(5) 1.0626(4) 0.0598(11) Uani 1 1 d .
C17 C 0.4395(8) 0.1889(7) 0.5367(7) 0.114(2) Uani 1 1 d U
H17A H 0.3957 0.2214 0.4634 0.137 Uiso 1 1 calc R
H17B H 0.4905 0.1250 0.5098 0.137 Uiso 1 1 calc R
H17C H 0.5107 0.2696 0.5992 0.137 Uiso 1 1 calc R
C12 C 0.5392(9) 0.8165(8) 0.9151(7) 0.132(3) Uani 1 1 d U
H12A H 0.5585 0.7821 0.9937 0.158 Uiso 1 1 calc R
H12B H 0.4494 0.8426 0.9072 0.158 Uiso 1 1 calc R
H12C H 0.6235 0.8986 0.9166 0.158 Uiso 1 1 calc R
C13 C 0.6350(9) 0.6366(10) 0.8084(10) 0.168(3) Uani 1 1 d U
H13A H 0.6460 0.5962 0.8843 0.201 Uiso 1 1 calc R
H13B H 0.7292 0.7075 0.8105 0.201 Uiso 1 1 calc R
H13C H 0.6071 0.5625 0.7332 0.201 Uiso 1 1 calc R

loop_
_atom_site_aniso_label
_atom_site_aniso_U_11
_atom_site_aniso_U_22
_atom_site_aniso_U_33
_atom_site_aniso_U_23
_atom_site_aniso_U_13
_atom_site_aniso_U_12
Br1 0.1248(6) 0.0804(4) 0.0517(3) -0.0098(2) 0.0264(3) 0.0294(3)
O5 0.071(2) 0.0619(18) 0.0435(15) 0.0005(13) 0.0087(15) 0.0285(15)
O3 0.0487(18) 0.077(2) 0.0535(17) -0.0046(15) 0.0122(14) 0.0065(15)
O2 0.075(2) 0.071(2) 0.0595(19) 0.0054(15) 0.0303(17) 0.0217(17)
O1 0.065(2) 0.0683(19) 0.0506(17) -0.0050(15) -0.0001(16) 0.0132(16)
O4 0.110(3) 0.076(2) 0.0429(17) -0.0155(15) -0.0036(17) 0.044(2)
N1 0.047(2) 0.0546(19) 0.0430(18) -0.0056(15) 0.0090(16) 0.0137(16)
N2 0.057(2) 0.054(2) 0.0420(18) -0.0099(15) 0.0042(16) 0.0187(17)
C4 0.044(2) 0.054(2) 0.039(2) 0.0051(17) 0.0119(18) 0.0142(18)
C3 0.049(2) 0.046(2) 0.041(2) 0.0044(16) 0.0123(19) 0.0142(18)
C2 0.050(3) 0.057(2) 0.047(2) 0.0039(18) 0.011(2) 0.016(2)
C1 0.051(3) 0.056(2) 0.040(2) 0.0041(18) 0.0043(19) 0.009(2)
C10 0.052(3) 0.057(2) 0.050(2) 0.0026(19) 0.014(2) 0.020(2)
C8 0.063(3) 0.065(3) 0.041(2) 0.0059(19) 0.008(2) 0.013(2)
C5 0.065(3) 0.066(3) 0.045(2) 0.006(2) 0.007(2) 0.030(2)
C14 0.072(3) 0.057(3) 0.047(2) 0.007(2) 0.017(2) 0.023(2)
C9 0.056(3) 0.056(2) 0.045(2) 0.0059(18) 0.011(2) 0.018(2)
C6 0.084(3) 0.067(3) 0.051(3) 0.003(2) 0.017(2) 0.040(3)
C15 0.095(4) 0.062(3) 0.054(3) 0.000(2) 0.012(3) 0.042(3)
C11 0.055(3) 0.084(4) 0.089(4) -0.001(3) 0.018(3) -0.001(3)
C16 0.120(5) 0.093(4) 0.078(3) 0.009(3) 0.002(3) 0.054(3)
C7 0.066(3) 0.058(3) 0.048(2) -0.0022(19) 0.018(2) 0.013(2)
C17 0.126(5) 0.118(5) 0.131(5) 0.028(4) 0.069(4) 0.064(4)
C12 0.125(5) 0.118(5) 0.101(4) -0.020(4) 0.034(4) -0.020(4)
C13 0.089(5) 0.178(7) 0.221(8) 0.016(6) 0.015(5) 0.048(5)

loop_
_atom_type_symbol
_atom_type_description
_atom_type_scat_dispersion_real
_atom_type_scat_dispersion_imag
_atom_type_scat_source
C C 0.0033 0.0016 'International Tables Vol C Tables 4.2.6.8 and 6.1.1.4'
H H 0.0000 0.0000 'International Tables Vol C Tables 4.2.6.8 and 6.1.1.4'
N N 0.0061 0.0033 'International Tables Vol C Tables 4.2.6.8 and 6.1.1.4'
O O 0.0106 0.0060 'International Tables Vol C Tables 4.2.6.8 and 6.1.1.4'
Br Br -0.2901 2.4595 'International Tables Vol C Tables 4.2.6.8 and 6.1.1.4'

loop_
_geom_angle_atom_site_label_1
_geom_angle_atom_site_label_2
_geom_angle_atom_site_label_3
_geom_angle
C14 O5 C15 117.0(3)
C10 O3 C11 117.2(4)
N2 N1 C3 105.1(3)
N2 N1 C10 111.9(3)
C3 N1 C10 119.7(3)
C14 N2 N1 119.7(3)
C14 N2 C1 126.6(3)
N1 N2 C1 110.6(3)
C5 C4 C9 118.9(4)
C5 C4 C3 119.3(4)
C9 C4 C3 121.5(4)
C2 C3 N1 110.4(3)
C2 C3 C4 127.7(4)
N1 C3 C4 121.7(3)
C3 C2 C1 110.3(4)
C3 C2 H2 124.9
C1 C2 H2 124.9
O1 C1 N2 124.4(4)
O1 C1 C2 131.9(4)
N2 C1 C2 103.6(3)
O2 C10 O3 127.6(4)
O2 C10 N1 124.0(4)
O3 C10 N1 108.3(3)
C7 C8 C9 119.9(4)
C7 C8 H8 120.1
C9 C8 H8 120.1
C6 C5 C4 120.4(4)
C6 C5 H5 119.8
C4 C5 H5 119.8
O4 C14 O5 127.8(4)
O4 C14 N2 122.2(4)
O5 C14 N2 110.0(3)
C8 C9 C4 120.6(4)
C8 C9 H9 119.7
C4 C9 H9 119.7
C7 C6 C5 119.6(4)
C7 C6 H6 120.2
C5 C6 H6 120.2
O5 C15 C16 105.9(4)
O5 C15 C17 108.5(4)
C16 C15 C17 114.5(5)
O5 C15 H15 109.3
C16 C15 H15 109.3
C17 C15 H15 109.3
C13 C11 O3 110.2(6)
C13 C11 C12 117.2(6)
O3 C11 C12 105.5(4)
C13 C11 H11 107.9
O3 C11 H11 107.9
C12 C11 H11 107.9
C15 C16 H16A 109.5
C15 C16 H16B 109.5
H16A C16 H16B 109.5
C15 C16 H16C 109.5
H16A C16 H16C 109.5
H16B C16 H16C 109.5
C8 C7 C6 120.6(4)
C8 C7 Br1 120.2(3)
C6 C7 Br1 119.2(3)
C15 C17 H17A 109.5
C15 C17 H17B 109.5
H17A C17 H17B 109.5
C15 C17 H17C 109.5
H17A C17 H17C 109.5
H17B C17 H17C 109.5
C11 C12 H12A 109.5
C11 C12 H12B 109.5
H12A C12 H12B 109.5
C11 C12 H12C 109.5
H12A C12 H12C 109.5
H12B C12 H12C 109.5
C11 C13 H13A 109.5
C11 C13 H13B 109.5
H13A C13 H13B 109.5
C11 C13 H13C 109.5
H13A C13 H13C 109.5
H13B C13 H13C 109.5

loop_
_geom_bond_atom_site_label_1
_geom_bond_atom_site_label_2
_geom_bond_distance
Br1 C7 1.899(4)
O5 C14 1.326(5)
O5 C15 1.471(5)
O3 C10 1.321(5)
O3 C11 1.466(6)
O2 C10 1.187(5)
O1 C1 1.211(5)
O4 C14 1.195(5)
N1 N2 1.416(4)
N1 C3 1.420(5)
N1 C10 1.428(5)
N2 C14 1.408(5)
N2 C1 1.419(5)
C4 C5 1.385(6)
C4 C9 1.389(6)
C4 C3 1.473(5)
C3 C2 1.332(5)
C2 C1 1.451(5)
C2 H2 0.9300
C8 C7 1.371(6)
C8 C9 1.376(5)
C8 H8 0.9300
C5 C6 1.384(6)
C5 H5 0.9300
C9 H9 0.9300
C6 C7 1.379(6)
C6 H6 0.9300
C15 C16 1.487(7)
C15 C17 1.492(8)
C15 H15 0.9800
C11 C13 1.453(9)
C11 C12 1.477(8)
C11 H11 0.9800
C16 H16A 0.9600
C16 H16B 0.9600
C16 H16C 0.9600
C17 H17A 0.9600
C17 H17B 0.9600
C17 H17C 0.9600
C12 H12A 0.9600
C12 H12B 0.9600
C12 H12C 0.9600
C13 H13A 0.9600
C13 H13B 0.9600
C13 H13C 0.9600

loop_
_geom_torsion_atom_site_label_1
_geom_torsion_atom_site_label_2
_geom_torsion_atom_site_label_3
_geom_torsion_atom_site_label_4
_geom_torsion
C3 N1 N2 C14 -162.9(4)
C10 N1 N2 C14 65.7(5)
C3 N1 N2 C1 -1.7(4)
C10 N1 N2 C1 -133.0(4)
N2 N1 C3 C2 1.7(4)
C10 N1 C3 C2 128.4(4)
N2 N1 C3 C4 177.7(3)
C10 N1 C3 C4 -55.6(5)
C5 C4 C3 C2 -46.0(6)
C9 C4 C3 C2 128.4(5)
C5 C4 C3 N1 138.8(4)
C9 C4 C3 N1 -46.8(6)
N1 C3 C2 C1 -1.1(5)
C4 C3 C2 C1 -176.8(4)
C14 N2 C1 O1 -17.5(7)
N1 N2 C1 O1 -177.1(4)
C14 N2 C1 C2 160.6(4)
N1 N2 C1 C2 1.0(4)
C3 C2 C1 O1 177.9(5)
C3 C2 C1 N2 0.1(5)
C11 O3 C10 O2 9.9(7)
C11 O3 C10 N1 -173.0(4)
N2 N1 C10 O2 1.8(6)
C3 N1 C10 O2 -121.7(5)
N2 N1 C10 O3 -175.5(3)
C3 N1 C10 O3 61.1(5)
C9 C4 C5 C6 -2.2(7)
C3 C4 C5 C6 172.3(4)
C15 O5 C14 O4 8.9(7)
C15 O5 C14 N2 -170.9(4)
N1 N2 C14 O4 -169.0(4)
C1 N2 C14 O4 33.0(7)
N1 N2 C14 O5 10.8(5)
C1 N2 C14 O5 -147.1(4)
C7 C8 C9 C4 -0.2(7)
C5 C4 C9 C8 2.5(6)
C3 C4 C9 C8 -171.9(4)
C4 C5 C6 C7 -0.3(7)
C14 O5 C15 C16 -153.1(4)
C14 O5 C15 C17 83.5(6)
C10 O3 C11 C13 -77.6(7)
C10 O3 C11 C12 155.1(5)
C9 C8 C7 C6 -2.4(7)
C9 C8 C7 Br1 175.3(3)
C5 C6 C7 C8 2.6(7)
C5 C6 C7 Br1 -175.1(4)
